data_2008556
loop_
_publ_author_name
S.Kolappan
'T. Parthasarathy Seshadri'

_publ_contact_author
;
      T. P. Seshadri
      Department of Physics
      Indian Institute of Science
      Bangalore 560 012
      India
;
_publ_section_title
;
 2',3',5'-Tri-<i>O</i>-benzoylinosine
;
_journal_issue 6
_journal_name_full 'Acta Crystallographica Section C'
_journal_page_first 986
_journal_page_last 987
_journal_paper_doi 10.1107/S0108270198014668
_journal_volume 55
_journal_year 1999
_chemical_formula_moiety 'C31 H24 N4 O8'
_chemical_formula_sum 'C31 H24 N4 O8'
_chemical_formula_weight 580.54
_chemical_name_systematic
;
2^'^,3^'^,5^'^-Tri-O-Benzoylinosine
;
_space_group_IT_number 19
_symmetry_cell_setting orthorhombic
_symmetry_space_group_name_Hall 'P 2ac 2ab'
_symmetry_space_group_name_H-M 'P 21 21 21'
_audit_creation_method SHELXL
_cell_angle_alpha 90.000(10)
_cell_angle_beta 90.000(10)
_cell_angle_gamma 90.000(10)
_cell_formula_units_Z 4
_cell_length_a 9.849(2)
_cell_length_b 10.800(2)
_cell_length_c 25.682(3)
_cell_measurement_reflns_used 25
_cell_measurement_temperature 293(2)
_cell_measurement_theta_max 22
_cell_measurement_theta_min 5
_cell_volume 2731.8(8)
_computing_data_collection 'CAD-4 Software (Enraf-Nonius, 1989)'
_computing_data_reduction 'CAD-4 Software'
_computing_molecular_graphics
;
INSIGHTII (Biosym Technologies, 1995) and Xtal_GX (Hall & du Boulay, 1995)
;
_computing_publication_material SHELXL97
_computing_structure_refinement 'SHELXL97 (Sheldrick, 1997)'
_computing_structure_solution 'SHELXS86 (Sheldrick, 1990)'
_diffrn_ambient_temperature 293(2)
_diffrn_measured_fraction_theta_full .975
_diffrn_measured_fraction_theta_max .975
_diffrn_measurement_device_type 'Enraf-Nonius CAD4'
_diffrn_measurement_method \w-2\q
_diffrn_radiation_monochromator graphite
_diffrn_radiation_source 'fine-focus sealed tube'
_diffrn_radiation_type CuK\a
_diffrn_radiation_wavelength 1.54180
_diffrn_reflns_av_R_equivalents 0.0164
_diffrn_reflns_av_sigmaI/netI 0.0263
_diffrn_reflns_limit_h_max 11
_diffrn_reflns_limit_h_min 0
_diffrn_reflns_limit_k_max 13
_diffrn_reflns_limit_k_min 0
_diffrn_reflns_limit_l_max 31
_diffrn_reflns_limit_l_min 0
_diffrn_reflns_number 3148
_diffrn_reflns_theta_full 72.95
_diffrn_reflns_theta_max 72.95
_diffrn_reflns_theta_min 3.44
_diffrn_standards_decay_% none
_diffrn_standards_interval_count 100
_diffrn_standards_number 3
_exptl_absorpt_coefficient_mu 0.868
_exptl_absorpt_correction_type none
_exptl_crystal_colour colourless
_exptl_crystal_density_diffrn 1.412
_exptl_crystal_density_method 'not measured'
_exptl_crystal_description plate
_exptl_crystal_F_000 1208
_exptl_crystal_size_max .60
_exptl_crystal_size_mid .10
_exptl_crystal_size_min .05
_refine_diff_density_max .164
_refine_diff_density_min -.166
_refine_ls_abs_structure_details 'Flack (1983)'
_refine_ls_abs_structure_Flack -0.2(3)
_refine_ls_extinction_coef 0.0032(4)
_refine_ls_extinction_method 'SHELXL97 (Sheldrick, 1997)'
_refine_ls_goodness_of_fit_ref 0.691
_refine_ls_hydrogen_treatment constr
_refine_ls_matrix_type full
_refine_ls_number_parameters 413
_refine_ls_number_reflns 3026
_refine_ls_number_restraints 0
_refine_ls_restrained_S_all 0.691
_refine_ls_R_factor_all 0.0456
_refine_ls_R_factor_gt 0.0327
_refine_ls_shift/su_max 0.023
_refine_ls_shift/su_mean 0.004
_refine_ls_structure_factor_coef Fsqd
_refine_ls_weighting_details 'w = 1/[\s^2^(Fo^2^)+(0.1326P)^2^+0.8103P] where P=(Fo^2^+2Fc^2^)/3'
_refine_ls_weighting_scheme calc
_refine_ls_wR_factor_ref 0.1167
_reflns_number_gt 2527
_reflns_number_total 3026
_reflns_threshold_expression I>2\s(I)
_cod_data_source_file de1094.cif
_cod_data_source_block tbi
_cod_depositor_comments
;
The following automatic conversions were performed:
'_symmetry_cell_setting' value 'Orthorhombic' changed to 'orthorhombic'
according to '/home/saulius/struct/CIF-dictionaries/cif_core.dic'
dictionary named 'cif_core.dic' version 2.4.1 from 2010-06-29.

Automatic conversion script
Id: cif_fix_enum 1527 2010-12-29 10:47:43Z saulius 

The following automatic conversions were performed:

'_refine_ls_weighting_scheme' value 'calc w =
1/[\s^2^(Fo^2^)+(0.1326P)^2^+0.8103P] where P=(Fo^2^+2Fc^2^)/3' was
changed to 'calc'. New tag '_refine_ls_weighting_details' was
created. The value of the new tag was set to 'w =
1/[\s^2^(Fo^2^)+(0.1326P)^2^+0.8103P] where P=(Fo^2^+2Fc^2^)/3'.

Automatic conversion script
Id: cif_fix_values 3143 2015-03-26 13:38:13Z robertas 
;
_cod_database_code 2008556
_cod_database_fobs_code 2008556

loop_
_symmetry_equiv_pos_as_xyz
'x, y, z'
'-x+1/2, -y, z+1/2'
'x+1/2, -y+1/2, -z'
'-x, y+1/2, -z+1/2'

loop_
_atom_site_label
_atom_site_fract_x
_atom_site_fract_y
_atom_site_fract_z
_atom_site_U_iso_or_equiv
_atom_site_adp_type
_atom_site_calc_flag
_atom_site_refinement_flags
_atom_site_occupancy
_atom_site_disorder_assembly
_atom_site_disorder_group
_atom_site_type_symbol
N1 .6009(2) .7350(2) .03504(9) .0381(5) Uani d . 1 . . N
H1 .6458 .8033 .0349 .051(10) Uiso calc R 1 . . H
C2 .6555(3) .6388(3) .06196(11) .0369(6) Uani d . 1 . . C
H2 .7384 .6519 .0784 .051(9) Uiso calc R 1 . . H
N3 .6008(2) .5295(2) .06655(8) .0332(5) Uani d . 1 . . N
C4 .4816(3) .5218(2) .03999(10) .0289(5) Uani d . 1 . . C
C5 .4185(3) .6129(2) .01161(10) .0306(5) Uani d . 1 . . C
C6 .4790(3) .7328(2) .00774(10) .0331(5) Uani d . 1 . . C
O6 .4381(2) .82442(17) -.01522(9) .0482(5) Uani d . 1 . . O
N7 .2990(2) .5680(2) -.01009(9) .0363(5) Uani d . 1 . . N
C8 .2944(3) .4515(2) .00472(11) .0353(6) Uani d . 1 . . C
H8 .2257 .3971 -.0049 .049(10) Uiso calc R 1 . . H
N9 .4016(2) .41878(18) .03571(8) .0301(4) Uani d . 1 . . N
C1' .4343(3) .2974(2) .05781(9) .0299(5) Uani d . 1 . . C
H1' .4951 .3090 .0876 .022(6) Uiso calc R 1 . . H
C2' .3068(3) .2275(2) .07614(9) .0293(5) Uani d . 1 . . C
H2' .2283 .2827 .0794 .041(8) Uiso calc R 1 . . H
O2' .3334(2) .16215(16) .12359(7) .0366(4) Uani d . 1 . . O
C3' .2856(2) .1296(2) .03327(10) .0282(5) Uani d . 1 . . C
H3' .2182 .1584 .0079 .023(6) Uiso calc R 1 . . H
O3' .24845(19) .00944(15) .05316(7) .0323(4) Uani d . 1 . . O
C4' .4235(3) .1144(2) .00741(10) .0295(5) Uani d . 1 . . C
H4' .4686 .0430 .0234 .033(7) Uiso calc R 1 . . H
O4' .50051(19) .22332(16) .02050(7) .0349(4) Uani d . 1 . . O
C5' .4251(3) .0962(2) -.05074(10) .0365(6) Uani d . 1 . . C
H5' .5182 .0929 -.0630 .040(8) Uiso calc R 1 . . H
H5'' .3817 .0182 -.0594 .053(10) Uiso calc R 1 . . H
O5' .3550(2) .19579(18) -.07609(7) .0389(4) Uani d . 1 . . O
C20 .3424(3) .2324(3) .16707(11) .0443(7) Uani d . 1 . . C
O20 .3505(3) .3433(2) .16633(9) .0651(7) Uani d . 1 . . O
C21 .3442(4) .1526(3) .21417(11) .0499(8) Uani d . 1 . . C
C22 .2597(5) .0514(4) .21797(14) .0773(13) Uani d . 1 . . C
H22 .2028 .0309 .1904 .110(18) Uiso calc R 1 . . H
C23 .2591(7) -.0199(5) .26273(16) .0979(19) Uani d . 1 . . C
H23 .2002 -.0869 .2656 .17(3) Uiso calc R 1 . . H
C24 .3451(6) .0083(5) .30255(15) .0867(15) Uani d . 1 . . C
H24 .3464 -.0412 .3322 .080(13) Uiso calc R 1 . . H
C25 .4292(5) .1080(5) .29945(14) .0757(13) Uani d . 1 . . C
H25 .4864 .1272 .3271 .12(2) Uiso calc R 1 . . H
C26 .4295(4) .1807(4) .25516(12) .0618(10) Uani d . 1 . . C
H26 .4872 .2487 .2530 .075(14) Uiso calc R 1 . . H
C30 .1287(3) .0032(2) .07843(10) .0333(5) Uani d . 1 . . C
O30 .0520(2) .08932(19) .08074(9) .0477(5) Uani d . 1 . . O
C31 .1055(3) -.1201(2) .10259(10) .0346(5) Uani d . 1 . . C
C32 .2008(4) -.2149(3) .09998(12) .0472(7) Uani d . 1 . . C
H32 .2834 -.2022 .0832 .090(15) Uiso calc R 1 . . H
C33 .1717(5) -.3282(3) .12250(15) .0613(9) Uani d . 1 . . C
H33 .2341 -.3926 .1200 .083(14) Uiso calc R 1 . . H
C34 .0510(5) -.3465(3) .14866(14) .0615(10) Uani d . 1 . . C
H34 .0328 -.4228 .1640 .062(11) Uiso calc R 1 . . H
C35 -.0425(4) -.2525(3) .15211(14) .0586(9) Uani d . 1 . . C
H35 -.1231 -.2649 .1702 .085(14) Uiso calc R 1 . . H
C36 -.0169(3) -.1388(3) .12860(12) .0471(7) Uani d . 1 . . C
H36 -.0811 -.0758 .1302 .074(13) Uiso calc R 1 . . H
C50 .3927(4) .2176(3) -.12544(11) .0466(7) Uani d . 1 . . C
O50 .4829(4) .1614(3) -.14668(10) .0789(10) Uani d . 1 . . O
C51 .3142(4) .3185(3) -.15052(11) .0479(7) Uani d . 1 . . C
C52 .2057(4) .3759(3) -.12695(14) .0534(8) Uani d . 1 . . C
H52 .1786 .3511 -.0939 .056(10) Uiso calc R 1 . . H
C53 .1369(5) .4699(4) -.15205(18) .0716(11) Uani d . 1 . . C
H53 .0626 .5073 -.1361 .088(16) Uiso calc R 1 . . H
C54 .1779(6) .5083(4) -.20060(19) .0802(14) Uani d . 1 . . C
H54 .1328 .5729 -.2172 .099(17) Uiso calc R 1 . . H
C55 .2841(6) .4519(5) -.22429(17) .0853(15) Uani d . 1 . . C
H55 .3108 .4778 -.2573 .090(15) Uiso calc R 1 . . H
C56 .3538(5) .3560(4) -.20012(13) .0695(11) Uani d . 1 . . C
H56 .4260 .3173 -.2169 .087(16) Uiso calc R 1 . . H

loop_
_atom_site_aniso_label
_atom_site_aniso_U_11
_atom_site_aniso_U_22
_atom_site_aniso_U_33
_atom_site_aniso_U_12
_atom_site_aniso_U_13
_atom_site_aniso_U_23
N1 .0394(12) .0260(10) .0490(12) -.0086(9) .0033(10) .0002(10)
C2 .0351(13) .0330(12) .0425(13) -.0073(11) -.0020(11) -.0011(11)
N3 .0333(11) .0298(10) .0364(10) -.0017(9) -.0046(9) .0044(9)
C4 .0312(12) .0229(10) .0326(11) -.0008(9) .0018(10) .0026(9)
C5 .0329(13) .0220(11) .0368(12) .0027(9) .0015(10) .0034(9)
C6 .0365(14) .0213(11) .0415(13) -.0008(10) .0075(11) .0006(10)
O6 .0553(13) .0222(8) .0670(13) .0048(9) .0031(11) .0116(9)
N7 .0354(12) .0263(10) .0473(12) .0017(9) -.0050(10) .0058(9)
C8 .0321(13) .0285(12) .0454(13) -.0011(10) -.0059(11) .0028(10)
N9 .0297(11) .0219(9) .0386(10) -.0033(8) -.0019(9) .0048(8)
C1' .0316(12) .0239(11) .0343(11) -.0007(10) -.0033(9) .0045(9)
C2' .0312(12) .0205(10) .0364(12) .0000(9) -.0001(10) .0046(9)
O2' .0503(11) .0292(9) .0302(8) -.0028(8) .0012(8) .0045(7)
C3' .0302(12) .0197(10) .0347(11) -.0016(9) -.0001(9) .0064(9)
O3' .0358(9) .0217(8) .0394(9) -.0043(7) .0067(8) .0045(7)
C4' .0312(13) .0195(10) .0378(12) -.0002(9) .0019(10) .0050(9)
O4' .0308(9) .0254(8) .0486(10) -.0034(7) .0048(8) -.0021(8)
C5' .0422(15) .0291(12) .0382(13) .0030(11) .0063(11) .0018(10)
O5' .0415(10) .0362(9) .0390(9) -.0026(8) .0019(8) .0096(8)
C20 .0537(18) .0409(15) .0382(14) -.0074(14) .0023(13) -.0039(13)
O20 .102(2) .0384(12) .0543(13) -.0102(14) .0032(14) -.0101(10)
C21 .065(2) .0507(18) .0336(13) .0021(16) .0034(14) -.0043(13)
C22 .115(3) .076(3) .0408(17) -.039(3) -.012(2) .0122(18)
C23 .159(5) .088(3) .0464(19) -.032(4) -.001(3) .020(2)
C24 .133(4) .085(3) .0415(18) .013(3) .003(2) .0162(19)
C25 .084(3) .102(3) .0413(17) .024(3) -.0095(18) -.004(2)
C26 .072(2) .072(2) .0413(15) .001(2) -.0034(16) -.0110(16)
C30 .0354(13) .0322(12) .0322(11) -.0052(11) .0003(10) -.0013(10)
O30 .0405(11) .0376(10) .0651(13) .0063(9) .0096(10) .0101(10)
C31 .0414(14) .0301(12) .0324(11) -.0086(11) -.0012(11) .0013(10)
C32 .0555(18) .0348(14) .0514(15) .0021(14) .0091(14) .0072(13)
C33 .082(3) .0342(15) .067(2) -.0016(17) .002(2) .0105(16)
C34 .088(3) .0411(17) .0559(18) -.0285(19) -.0036(18) .0150(15)
C35 .063(2) .056(2) .0564(18) -.0252(18) .0081(16) .0101(16)
C36 .0476(17) .0440(16) .0496(15) -.0106(14) .0050(14) .0061(13)
C50 .0682(19) .0371(13) .0345(13) -.0062(15) .0013(14) -.0014(12)
O50 .124(3) .0639(16) .0487(13) .0274(18) .0284(16) .0048(12)
C51 .066(2) .0415(15) .0360(13) -.0108(15) -.0099(14) .0030(12)
C52 .0545(18) .0511(17) .0545(17) -.0101(16) -.0144(15) .0109(15)
C53 .065(2) .067(2) .083(3) -.002(2) -.023(2) .014(2)
C54 .096(3) .065(2) .079(3) -.003(3) -.036(3) .024(2)
C55 .131(5) .074(3) .051(2) -.005(3) -.018(3) .024(2)
C56 .108(3) .061(2) .0394(15) -.008(3) -.0048(19) .0072(16)

loop_
_atom_type_symbol
_atom_type_description
_atom_type_scat_dispersion_real
_atom_type_scat_dispersion_imag
_atom_type_scat_source
C C .0181 .0091 'International Tables Vol C Tables 4.2.6.8 and 6.1.1.4'
H H .0000 .0000 'International Tables Vol C Tables 4.2.6.8 and 6.1.1.4'
N N .0311 .0180 'International Tables Vol C Tables 4.2.6.8 and 6.1.1.4'
O O .0492 .0322 'International Tables Vol C Tables 4.2.6.8 and 6.1.1.4'

loop_
_geom_angle_atom_site_label_1
_geom_angle_atom_site_label_2
_geom_angle_atom_site_label_3
_geom_angle
C2 N1 C6 125.8(2)
N3 C2 N1 125.1(3)
C2 N3 C4 111.6(2)
N3 C4 N9 126.0(2)
N3 C4 C5 127.8(2)
N9 C4 C5 106.2(2)
C4 C5 N7 110.3(2)
C4 C5 C6 119.9(2)
N7 C5 C6 129.9(2)
O6 C6 N1 121.0(2)
O6 C6 C5 129.1(3)
N1 C6 C5 109.9(2)
C8 N7 C5 104.2(2)
N7 C8 N9 112.9(2)
C4 N9 C8 106.3(2)
C4 N9 C1' 124.8(2)
C8 N9 C1' 128.8(2)
O4' C1' N9 110.29(19)
O4' C1' C2' 107.90(19)
N9 C1' C2' 112.2(2)
O2' C2' C1' 110.7(2)
O2' C2' C3' 107.17(18)
C1' C2' C3' 103.21(19)
C20 O2' C2' 116.0(2)
O3' C3' C4' 106.50(18)
O3' C3' C2' 113.50(19)
C4' C3' C2' 105.38(19)
C30 O3' C3' 115.94(19)
O4' C4' C5' 109.4(2)
O4' C4' C3' 106.27(18)
C5' C4' C3' 117.2(2)
C1' O4' C4' 112.28(18)
O5' C5' C4' 110.3(2)
C50 O5' C5' 115.3(2)
O20 C20 O2' 123.4(3)
O20 C20 C21 126.3(3)
O2' C20 C21 110.3(2)
C26 C21 C22 119.2(3)
C26 C21 C20 120.0(3)
C22 C21 C20 120.7(3)
C23 C22 C21 120.2(4)
C22 C23 C24 119.8(5)
C25 C24 C23 120.8(4)
C24 C25 C26 119.9(4)
C21 C26 C25 120.1(4)
O30 C30 O3' 122.4(2)
O30 C30 C31 125.2(2)
O3' C30 C31 112.3(2)
C32 C31 C36 120.0(3)
C32 C31 C30 122.4(3)
C36 C31 C30 117.6(3)
C31 C32 C33 119.4(3)
C34 C33 C32 120.6(4)
C35 C34 C33 120.2(3)
C34 C35 C36 120.2(3)
C31 C36 C35 119.5(3)
O50 C50 O5' 122.9(3)
O50 C50 C51 123.8(3)
O5' C50 C51 113.3(3)
C56 C51 C52 119.3(4)
C56 C51 C50 117.7(4)
C52 C51 C50 123.0(3)
C53 C52 C51 120.5(4)
C54 C53 C52 120.0(5)
C55 C54 C53 119.9(4)
C54 C55 C56 121.1(4)
C51 C56 C55 119.2(5)

loop_
_geom_bond_atom_site_label_1
_geom_bond_atom_site_label_2
_geom_bond_site_symmetry_2
_geom_bond_distance
_geom_bond_publ_flag
N1 C2 . 1.359(4) ?
N1 C6 . 1.391(4) ?
C2 N3 . 1.303(3) ?
N3 C4 . 1.360(3) ?
C4 N9 . 1.367(3) ?
C4 C5 . 1.373(3) ?
C5 N7 . 1.390(4) ?
C5 C6 . 1.429(3) ?
C6 O6 . 1.220(3) ?
N7 C8 . 1.315(3) ?
C8 N9 . 1.368(3) ?
N9 C1' . 1.465(3) ?
C1' O4' . 1.408(3) ?
C1' C2' . 1.539(3) ?
C2' O2' . 1.432(3) ?
C2' C3' . 1.540(3) ?
O2' C20 . 1.353(3) ?
C3' O3' . 1.442(3) ?
C3' C4' . 1.521(3) ?
O3' C30 . 1.348(3) ?
C4' O4' . 1.439(3) ?
C4' C5' . 1.506(4) ?
C5' O5' . 1.435(3) ?
O5' C50 . 1.341(3) ?
C20 O20 . 1.200(4) ?
C20 C21 . 1.486(4) ?
C21 C26 . 1.380(5) ?
C21 C22 . 1.377(5) ?
C22 C23 . 1.384(5) ?
C23 C24 . 1.363(8) ?
C24 C25 . 1.361(7) ?
C25 C26 . 1.382(6) ?
C30 O30 . 1.200(3) ?
C30 C31 . 1.487(3) ?
C31 C32 . 1.390(4) ?
C31 C36 . 1.393(4) ?
C32 C33 . 1.384(4) ?
C33 C34 . 1.380(6) ?
C34 C35 . 1.373(6) ?
C35 C36 . 1.391(4) ?
C50 O50 . 1.207(5) ?
C50 C51 . 1.483(5) ?
C51 C56 . 1.392(5) ?
C51 C52 . 1.375(5) ?
C52 C53 . 1.381(5) ?
C53 C54 . 1.375(7) ?
C54 C55 . 1.355(8) ?
C55 C56 . 1.389(6) ?

loop_
_geom_hbond_atom_site_label_D
_geom_hbond_atom_site_label_H
_geom_hbond_atom_site_label_A
_geom_hbond_site_symmetry_A
_geom_hbond_distance_DH
_geom_hbond_distance_HA
_geom_hbond_distance_DA
_geom_hbond_angle_DHA
N1 H1 N7 3_565 .860(3) 2.147(3) 2.956(3) 156.6(3)
C2 H2 O6 3_565 .930(4) 2.562(4) 3.057(4) 113.7(3)

loop_
_geom_torsion_atom_site_label_1
_geom_torsion_atom_site_label_2
_geom_torsion_atom_site_label_3
_geom_torsion_atom_site_label_4
_geom_torsion
C6 N1 C2 N3 -0.5(4)
N1 C2 N3 C4 1.2(4)
C2 N3 C4 N9 177.8(3)
C2 N3 C4 C5 -0.9(4)
N3 C4 C5 N7 179.4(2)
N9 C4 C5 N7 0.5(3)
N3 C4 C5 C6 -0.1(4)
N9 C4 C5 C6 -179.0(2)
C2 N1 C6 O6 179.8(3)
C2 N1 C6 C5 -0.5(4)
C4 C5 C6 O6 -179.6(3)
N7 C5 C6 O6 1.0(5)
C4 C5 C6 N1 0.8(3)
N7 C5 C6 N1 -178.6(3)
C4 C5 N7 C8 -1.2(3)
C6 C5 N7 C8 178.2(3)
C5 N7 C8 N9 1.6(3)
N3 C4 N9 C8 -178.5(2)
C5 C4 N9 C8 0.5(3)
N3 C4 N9 C1' -2.3(4)
C5 C4 N9 C1' 176.6(2)
N7 C8 N9 C4 -1.3(3)
N7 C8 N9 C1' -177.3(2)
C4 N9 C1' O4' -93.9(3)
C8 N9 C1' O4' 81.4(3)
C4 N9 C1' C2' 145.8(2)
C8 N9 C1' C2' -38.9(3)
O4' C1' C2' O2' 96.9(2)
N9 C1' C2' O2' -141.4(2)
O4' C1' C2' C3' -17.5(2)
N9 C1' C2' C3' 104.2(2)
C1' C2' O2' C20 74.1(3)
C3' C2' O2' C20 -174.0(2)
O2' C2' C3' O3' 21.4(3)
C1' C2' C3' O3' 138.2(2)
O2' C2' C3' C4' -94.8(2)
C1' C2' C3' C4' 22.1(2)
C4' C3' O3' C30 179.2(2)
C2' C3' O3' C30 63.7(3)
O3' C3' C4' O4' -140.19(19)
C2' C3' C4' O4' -19.3(2)
O3' C3' C4' C5' 97.2(2)
C2' C3' C4' C5' -142.0(2)
N9 C1' O4' C4' -117.0(2)
C2' C1' O4' C4' 5.9(3)
C5' C4' O4' C1' 136.0(2)
C3' C4' O4' C1' 8.6(3)
O4' C4' C5' O5' -65.4(3)
C3' C4' C5' O5' 55.6(3)
C4' C5' O5' C50 155.0(2)
C2' O2' C20 O20 -12.0(5)
C2' O2' C20 C21 169.5(3)
O20 C20 C21 C26 -38.8(6)
O2' C20 C21 C26 139.7(3)
O20 C20 C21 C22 140.0(5)
O2' C20 C21 C22 -41.6(5)
C26 C21 C22 C23 0.9(7)
C20 C21 C22 C23 -177.8(5)
C21 C22 C23 C24 -1.8(9)
C22 C23 C24 C25 1.9(9)
C23 C24 C25 C26 -1.1(8)
C22 C21 C26 C25 -0.2(6)
C20 C21 C26 C25 178.6(4)
C24 C25 C26 C21 0.2(6)
C3' O3' C30 O30 5.9(3)
C3' O3' C30 C31 -173.7(2)
O30 C30 C31 C32 -177.7(3)
O3' C30 C31 C32 1.9(4)
O30 C30 C31 C36 2.2(4)
O3' C30 C31 C36 -178.2(2)
C36 C31 C32 C33 1.3(5)
C30 C31 C32 C33 -178.8(3)
C31 C32 C33 C34 -1.8(6)
C32 C33 C34 C35 0.7(6)
C33 C34 C35 C36 1.0(6)
C32 C31 C36 C35 0.4(5)
C30 C31 C36 C35 -179.5(3)
C34 C35 C36 C31 -1.5(5)
C5' O5' C50 O50 -2.9(4)
C5' O5' C50 C51 178.1(2)
O50 C50 C51 C56 -4.7(5)
O5' C50 C51 C56 174.3(3)
O50 C50 C51 C52 175.5(4)
O5' C50 C51 C52 -5.6(4)
C56 C51 C52 C53 -0.2(5)
C50 C51 C52 C53 179.6(3)
C51 C52 C53 C54 -1.1(6)
C52 C53 C54 C55 1.5(7)
C53 C54 C55 C56 -0.6(7)
C52 C51 C56 C55 1.1(6)
C50 C51 C56 C55 -178.8(4)
C54 C55 C56 C51 -0.7(7)

loop_
_cod_related_entry_id
_cod_related_entry_database
_cod_related_entry_code
1 ChemSpider 20035412
